data_8100852
loop_
_publ_author_name
'Zheng, Chong'
'Yao, Qingwei'

_publ_section_title
;
Crystal structure of (R,R)-N,N'-bis(trifluoromethane-sulfonyl)-2,2,
5,5-tetramethyl-3,4-hexanediamine, C~12~H~22~F~6~N~2~O~4~S~2~
;
_journal_issue 1
_journal_name_full 'Zeitschrift f\"ur Kristallographie - New Crystal Structures'
_journal_page_first 99
_journal_page_last 100
_journal_volume 216
_journal_year 2001
_chemical_formula_sum 'C12 H22 F6 N2 O4 S2'
_chemical_formula_weight 436.44
_space_group_IT_number 91
_symmetry_cell_setting tetragonal
_symmetry_space_group_name_Hall 'P 4w 2c'
_symmetry_space_group_name_H-M 'P 41 2 2'
_cell_angle_alpha 90.00
_cell_angle_beta 90.00
_cell_angle_gamma 90.00
_cell_formula_units_Z 4
_cell_length_a 12.30780(10)
_cell_length_b 12.30780(10)
_cell_length_c 13.5109(2)
_cell_measurement_temperature 173(2)
_cell_volume 2046.66(4)
_diffrn_ambient_temperature 293(2)
_exptl_crystal_density_diffrn 1.416
_cod_database_code 8100852

loop_
_symmetry_equiv_pos_as_xyz
'x, y, z'
'-x, -y, z+1/2'
'x, -y, -z+1/2'
'-x, y, -z'
'-y, -x, -z+1/4'
'y, x, -z+3/4'
'y, -x, z+3/4'
'-y, x, z+1/4'

loop_
_atom_site_label
_atom_site_type_symbol
_atom_site_fract_x
_atom_site_fract_y
_atom_site_fract_z
_atom_site_U_iso_or_equiv
_atom_site_adp_type
_atom_site_occupancy
_atom_site_symmetry_multiplicity
_atom_site_Wyckoff_symbol
_atom_site_calc_flag
_atom_site_refinement_flags
_atom_site_disorder_assembly
_atom_site_disorder_group
S S 0.55736(5) 0.20915(5) 0.19823(4) 0.02987(18) Uani 1 8 d d . . .
O1 O 0.52211(19) 0.11871(17) 0.25529(14) 0.0444(5) Uani 1 8 d d . . .
O2 O 0.65208(16) 0.26937(18) 0.22488(14) 0.0430(5) Uani 1 8 d d . . .
N N 0.55768(19) 0.17908(17) 0.08293(16) 0.0290(5) Uani 1 8 d d . . .
H H 0.598(3) 0.214(3) 0.055(3) 0.059(11) Uiso 1 8 d d . . .
F1 F 0.4616(3) 0.3871(2) 0.1462(3) 0.1211(14) Uani 1 8 d d . . .
F2 F 0.35366(17) 0.2694(2) 0.1952(3) 0.1061(12) Uani 1 8 d d . . .
F3 F 0.4509(2) 0.3521(2) 0.2980(2) 0.0995(11) Uani 1 8 d d . . .
C C 0.4486(3) 0.3099(3) 0.2101(2) 0.0471(7) Uani 1 8 d d . . .
C0 C 0.5434(2) 0.0677(2) 0.04256(18) 0.0291(5) Uani 1 8 d d . . .
H0A H 0.5136 0.0232 0.0963 0.038 Uiso 1 8 d calc R . .
C1 C 0.6551(2) 0.0163(2) 0.0136(2) 0.0352(6) Uani 1 8 d d . . .
C11 C 0.7317(3) 0.0208(3) 0.1031(2) 0.0478(8) Uani 1 8 d d . . .
H11A H 0.6983 -0.0151 0.1583 0.072 Uiso 1 8 d calc R . .
H11B H 0.7461 0.0952 0.1199 0.072 Uiso 1 8 d calc R . .
H11C H 0.7987 -0.0150 0.0869 0.072 Uiso 1 8 d calc R . .
C12 C 0.6387(3) -0.1040(2) -0.0130(3) 0.0478(8) Uani 1 8 d d . . .
H12A H 0.6063 -0.1413 0.0420 0.072 Uiso 1 8 d calc R . .
H12B H 0.7077 -0.1364 -0.0281 0.072 Uiso 1 8 d calc R . .
H12C H 0.5918 -0.1095 -0.0696 0.072 Uiso 1 8 d calc R . .
C13 C 0.7077(3) 0.0741(2) -0.0744(2) 0.0432(7) Uani 1 8 d d . . .
H13A H 0.6597 0.0710 -0.1303 0.065 Uiso 1 8 d calc R . .
H13B H 0.7750 0.0389 -0.0906 0.065 Uiso 1 8 d calc R . .
H13C H 0.7214 0.1486 -0.0575 0.065 Uiso 1 8 d calc R . .

loop_
_atom_site_aniso_label
_atom_site_aniso_U_11
_atom_site_aniso_U_22
_atom_site_aniso_U_33
_atom_site_aniso_U_23
_atom_site_aniso_U_13
_atom_site_aniso_U_12
S 0.0350(4) 0.0314(3) 0.0233(3) -0.0008(2) 0.0001(3) 0.0002(3)
O1 0.0669(14) 0.0409(11) 0.0254(9) 0.0045(8) 0.0072(10) -0.0040(10)
O2 0.0388(11) 0.0573(14) 0.0327(10) -0.0099(9) -0.0031(8) -0.0063(10)
N 0.0373(12) 0.0262(10) 0.0236(10) 0.0004(8) 0.0019(9) -0.0032(10)
F1 0.150(3) 0.0745(18) 0.139(3) 0.0382(19) 0.030(3) 0.066(2)
F2 0.0376(11) 0.100(2) 0.181(3) -0.082(2) -0.0115(15) 0.0139(12)
F3 0.0782(16) 0.133(2) 0.0875(17) -0.0811(17) -0.0202(14) 0.0439(16)
C 0.0458(17) 0.0455(17) 0.0499(17) -0.0173(15) -0.0042(15) 0.0065(14)
C0 0.0374(13) 0.0237(11) 0.0261(11) -0.0010(9) 0.0002(11) 0.0015(10)
C1 0.0412(15) 0.0336(14) 0.0309(12) -0.0005(11) 0.0044(11) 0.0102(11)
C11 0.0448(18) 0.0537(19) 0.0449(17) -0.0008(14) -0.0038(14) 0.0115(14)
C12 0.065(2) 0.0330(14) 0.0453(17) -0.0038(13) -0.0019(16) 0.0176(15)
C13 0.0437(16) 0.0457(17) 0.0402(14) 0.0010(12) 0.0075(13) 0.0091(13)

loop_
_geom_bond_atom_site_label_1
_geom_bond_atom_site_label_2
_geom_bond_distance
_geom_bond_site_symmetry_2
_geom_bond_publ_flag
S O1 1.422(2) . y
S O2 1.428(2) . y
S N 1.601(2) . y
S C 1.831(3) . y
N C0 1.486(3) . ?
F1 C 1.293(4) . ?
F2 C 1.287(4) . ?
F3 C 1.296(4) . ?
C0 C1 1.563(4) . ?
C0 C0 1.569(5) 4_655 ?
C1 C13 1.529(4) . ?
C1 C11 1.534(4) . ?
C1 C12 1.537(4) . ?
